data_1507910
loop_
_publ_author_name
'Liu, Lu'
'Li, Xiaoli'
'Xu, Chunying'
'Han, Gang'
'Zhao, Ying'
'Hou, Hongwei'
'Fan, Yaoting'

_publ_section_title
;
 Construction of six coordination networks based on a flexible
 bis(methylbenzimidazole) ligand and isomeric benzenedicarboxylates
;
_journal_name_full
;
Inorganica Chimica Acta
;
_journal_page_first 66
_journal_page_last 74
_journal_paper_doi 10.1016/j.ica.2012.04.043
_journal_volume 391
_journal_year 2012
_chemical_formula_moiety 'C27 H24 Co N4 O4'
_chemical_formula_sum 'C27 H24 Co N4 O4'
_chemical_formula_weight 527.43
_space_group_IT_number 14
_symmetry_cell_setting monoclinic
_symmetry_space_group_name_Hall '-P 2yn'
_symmetry_space_group_name_H-M 'P 1 21/n 1'
_atom_sites_solution_hydrogens geom
_atom_sites_solution_primary direct
_atom_sites_solution_secondary difmap
_cell_angle_alpha 90.00
_cell_angle_beta 106.48(3)
_cell_angle_gamma 90.00
_cell_formula_units_Z 4
_cell_length_a 11.512(2)
_cell_length_b 17.457(4)
_cell_length_c 12.642(3)
_cell_measurement_temperature 293(2)
_cell_volume 2436.2(10)
_computing_structure_refinement 'SHELXL-97 (Sheldrick, 1997)'
_computing_structure_solution 'SHELXS-97 (Sheldrick, 1990)'
_diffrn_ambient_temperature 293(2)
_diffrn_measured_fraction_theta_full 0.994
_diffrn_measured_fraction_theta_max 0.994
_diffrn_measurement_device_type 'Rigaku Saturn'
_diffrn_measurement_method \w
_diffrn_radiation_monochromator graphite
_diffrn_radiation_source 'fine-focus sealed tube'
_diffrn_radiation_type MoK\a
_diffrn_radiation_wavelength 0.71073
_diffrn_reflns_av_R_equivalents 0.0283
_diffrn_reflns_av_sigmaI/netI 0.0237
_diffrn_reflns_limit_h_max 15
_diffrn_reflns_limit_h_min -15
_diffrn_reflns_limit_k_max 23
_diffrn_reflns_limit_k_min -23
_diffrn_reflns_limit_l_max 17
_diffrn_reflns_limit_l_min -17
_diffrn_reflns_number 32361
_diffrn_reflns_theta_full 29.15
_diffrn_reflns_theta_max 29.15
_diffrn_reflns_theta_min 2.11
_exptl_absorpt_coefficient_mu 0.746
_exptl_absorpt_correction_T_max 1.0000
_exptl_absorpt_correction_T_min 0.9018
_exptl_absorpt_correction_type multi-scan
_exptl_crystal_colour Colourless
_exptl_crystal_density_diffrn 1.438
_exptl_crystal_density_method 'not measured'
_exptl_crystal_description Prism
_exptl_crystal_F_000 1092
_exptl_crystal_size_max 0.26
_exptl_crystal_size_mid 0.22
_exptl_crystal_size_min 0.18
_refine_diff_density_max 0.274
_refine_diff_density_min -0.393
_refine_diff_density_rms 0.066
_refine_ls_extinction_method none
_refine_ls_goodness_of_fit_ref 1.140
_refine_ls_hydrogen_treatment constr
_refine_ls_matrix_type full
_refine_ls_number_parameters 327
_refine_ls_number_reflns 6543
_refine_ls_number_restraints 0
_refine_ls_restrained_S_all 1.140
_refine_ls_R_factor_all 0.0467
_refine_ls_R_factor_gt 0.0429
_refine_ls_shift/su_max 0.017
_refine_ls_shift/su_mean 0.002
_refine_ls_structure_factor_coef Fsqd
_refine_ls_weighting_details 'calc w=1/[\s^2^(Fo^2^)+(0.0504P)^2^+0.8660P] where P=(Fo^2^+2Fc^2^)/3'
_refine_ls_weighting_scheme calc
_refine_ls_wR_factor_gt 0.1069
_refine_ls_wR_factor_ref 0.1095
_reflns_number_gt 6143
_reflns_number_total 6543
_reflns_threshold_expression >2sigma(I)
_cod_data_source_file ICA-2012-391-66-74-4.cif
_cod_data_source_block 4
_cod_depositor_comments
;
The following automatic conversions were performed:

'_exptl_absorpt_correction_type' value 'Multi-scan' changed to
'multi-scan' according to the built-in table from CIF Core dictionary
named 'cif_core.dic' version 2.4.1 from 2010-06-29.

Automatic conversion script
Id: cif_fix_values 1715 2011-07-08 13:25:40Z adriana 
;
_cod_original_cell_volume 2436.2(8)
_cod_original_sg_symbol_H-M 'P 21/n'
_cod_database_code 1507910

loop_
_symmetry_equiv_pos_as_xyz
'x, y, z'
'-x+1/2, y+1/2, -z+1/2'
'-x, -y, -z'
'x-1/2, -y-1/2, z-1/2'

loop_
_atom_site_label
_atom_site_type_symbol
_atom_site_fract_x
_atom_site_fract_y
_atom_site_fract_z
_atom_site_U_iso_or_equiv
_atom_site_adp_type
_atom_site_occupancy
_atom_site_symmetry_multiplicity
_atom_site_calc_flag
_atom_site_refinement_flags
Co1 Co 0.73867(2) 0.150745(13) 0.207831(18) 0.02550(8) Uani 1 1 d .
O1 O 0.59170(12) 0.21323(9) 0.16821(11) 0.0387(3) Uani 1 1 d .
O2 O 0.62563(15) 0.26325(9) 0.33578(12) 0.0477(4) Uani 1 1 d .
O3 O 0.33445(12) 0.36456(9) -0.14040(11) 0.0368(3) Uani 1 1 d .
O4 O 0.17519(14) 0.42617(10) -0.11724(13) 0.0485(4) Uani 1 1 d .
N1 N 0.69263(13) 0.06272(8) 0.09910(12) 0.0273(3) Uani 1 1 d .
N2 N 0.67261(13) -0.04940(8) 0.01277(12) 0.0275(3) Uani 1 1 d .
N3 N 0.86610(13) 0.20392(9) 0.14684(12) 0.0294(3) Uani 1 1 d .
N4 N 1.03390(13) 0.21647(9) 0.09423(13) 0.0301(3) Uani 1 1 d .
C1 C 0.84056(17) -0.20614(11) -0.09029(17) 0.0331(4) Uani 1 1 d .
H1A H 0.8209 -0.2466 -0.0456 0.040 Uiso 1 1 calc R
H1B H 0.7865 -0.2111 -0.1643 0.040 Uiso 1 1 calc R
C2 C 0.81866(17) -0.12926(11) -0.04336(17) 0.0335(4) Uani 1 1 d .
H2A H 0.8168 -0.0895 -0.0975 0.040 Uiso 1 1 calc R
H2B H 0.8852 -0.1181 0.0216 0.040 Uiso 1 1 calc R
C3 C 0.69983(17) -0.12807(10) -0.01230(16) 0.0303(4) Uani 1 1 d .
H3A H 0.6348 -0.1477 -0.0730 0.036 Uiso 1 1 calc R
H3B H 0.7067 -0.1605 0.0515 0.036 Uiso 1 1 calc R
C4 C 0.55472(17) -0.00346(12) -0.17824(15) 0.0344(4) Uani 1 1 d .
H4 H 0.5453 -0.0507 -0.2136 0.041 Uiso 1 1 calc R
C5 C 0.50837(19) 0.06307(13) -0.23342(16) 0.0402(4) Uani 1 1 d .
H5 H 0.4670 0.0607 -0.3081 0.048 Uiso 1 1 calc R
C6 C 0.5223(2) 0.13369(13) -0.17953(17) 0.0418(5) Uani 1 1 d .
H6 H 0.4906 0.1773 -0.2196 0.050 Uiso 1 1 calc R
C7 C 0.58181(19) 0.14074(11) -0.06845(16) 0.0354(4) Uani 1 1 d .
H7 H 0.5895 0.1879 -0.0330 0.043 Uiso 1 1 calc R
C8 C 0.62965(15) 0.07435(10) -0.01174(14) 0.0270(3) Uani 1 1 d .
C9 C 0.61632(15) 0.00413(10) -0.06662(14) 0.0269(3) Uani 1 1 d .
C10 C 0.71722(16) -0.01153(10) 0.10969(14) 0.0274(3) Uani 1 1 d .
C11 C 0.7856(2) -0.04923(12) 0.21398(16) 0.0384(4) Uani 1 1 d .
H11A H 0.8684 -0.0561 0.2141 0.058 Uiso 1 1 calc R
H11B H 0.7500 -0.0982 0.2198 0.058 Uiso 1 1 calc R
H11C H 0.7826 -0.0178 0.2754 0.058 Uiso 1 1 calc R
C12 C 1.0290(2) 0.10872(14) 0.2241(2) 0.0497(6) Uani 1 1 d .
H12A H 0.9919 0.1031 0.2828 0.075 Uiso 1 1 calc R
H12B H 1.1146 0.1163 0.2547 0.075 Uiso 1 1 calc R
H12C H 1.0149 0.0634 0.1792 0.075 Uiso 1 1 calc R
C13 C 0.97572(17) 0.17602(11) 0.15530(15) 0.0310(4) Uani 1 1 d .
C14 C 0.85267(16) 0.26755(10) 0.07771(14) 0.0274(3) Uani 1 1 d .
C15 C 0.95742(16) 0.27576(10) 0.04368(14) 0.0291(3) Uani 1 1 d .
C16 C 0.9716(2) 0.33512(11) -0.02443(17) 0.0387(4) Uani 1 1 d .
H16 H 1.0404 0.3394 -0.0486 0.046 Uiso 1 1 calc R
C17 C 0.8783(2) 0.38751(12) -0.05441(18) 0.0456(5) Uani 1 1 d .
H17 H 0.8847 0.4282 -0.1000 0.055 Uiso 1 1 calc R
C18 C 0.7746(2) 0.38139(12) -0.01849(18) 0.0430(5) Uani 1 1 d .
H18 H 0.7146 0.4187 -0.0389 0.052 Uiso 1 1 calc R
C19 C 0.75948(18) 0.32089(11) 0.04690(16) 0.0351(4) Uani 1 1 d .
H19 H 0.6896 0.3161 0.0694 0.042 Uiso 1 1 calc R
C20 C 0.56739(16) 0.25890(10) 0.23859(14) 0.0278(3) Uani 1 1 d .
C21 C 0.45950(16) 0.31047(10) 0.19381(14) 0.0273(3) Uani 1 1 d .
C22 C 0.41769(15) 0.32746(10) 0.08186(14) 0.0263(3) Uani 1 1 d .
H22 H 0.4551 0.3052 0.0332 0.032 Uiso 1 1 calc R
C23 C 0.32058(16) 0.37729(10) 0.04169(14) 0.0277(3) Uani 1 1 d .
C24 C 0.27137(17) 0.39188(11) -0.08032(15) 0.0319(4) Uani 1 1 d .
C25 C 0.26451(18) 0.40960(11) 0.11539(16) 0.0351(4) Uani 1 1 d .
H25 H 0.1995 0.4428 0.0896 0.042 Uiso 1 1 calc R
C26 C 0.30499(19) 0.39252(13) 0.22652(17) 0.0404(5) Uani 1 1 d .
H26 H 0.2666 0.4139 0.2750 0.048 Uiso 1 1 calc R
C27 C 0.40256(18) 0.34371(11) 0.26603(15) 0.0348(4) Uani 1 1 d .
H27 H 0.4302 0.3331 0.3411 0.042 Uiso 1 1 calc R

loop_
_atom_site_aniso_label
_atom_site_aniso_U_11
_atom_site_aniso_U_22
_atom_site_aniso_U_33
_atom_site_aniso_U_23
_atom_site_aniso_U_13
_atom_site_aniso_U_12
Co1 0.02458(14) 0.02805(13) 0.02339(13) -0.00222(8) 0.00602(9) 0.00182(8)
O1 0.0352(7) 0.0484(8) 0.0314(7) -0.0029(6) 0.0077(6) 0.0163(6)
O2 0.0528(9) 0.0457(8) 0.0339(7) -0.0052(6) -0.0048(7) 0.0126(7)
O3 0.0332(7) 0.0523(8) 0.0236(6) -0.0001(6) 0.0057(5) -0.0019(6)
O4 0.0410(8) 0.0578(10) 0.0441(9) 0.0197(7) 0.0079(7) 0.0135(7)
N1 0.0295(7) 0.0275(7) 0.0240(7) -0.0015(5) 0.0062(6) 0.0021(6)
N2 0.0287(7) 0.0260(7) 0.0287(7) -0.0035(5) 0.0094(6) 0.0016(6)
N3 0.0270(7) 0.0298(7) 0.0323(8) 0.0019(6) 0.0101(6) 0.0018(6)
N4 0.0289(8) 0.0300(7) 0.0345(8) 0.0003(6) 0.0141(6) 0.0032(6)
C1 0.0291(9) 0.0329(9) 0.0403(10) -0.0055(7) 0.0146(8) 0.0009(7)
C2 0.0317(9) 0.0300(9) 0.0428(10) -0.0039(7) 0.0169(8) -0.0008(7)
C3 0.0309(9) 0.0248(8) 0.0372(10) -0.0049(7) 0.0128(7) 0.0007(7)
C4 0.0332(10) 0.0411(10) 0.0286(9) -0.0066(7) 0.0084(7) -0.0041(8)
C5 0.0376(10) 0.0528(12) 0.0262(9) 0.0017(8) 0.0027(8) -0.0033(9)
C6 0.0461(12) 0.0422(11) 0.0323(10) 0.0104(8) 0.0036(9) 0.0030(9)
C7 0.0427(11) 0.0292(9) 0.0322(10) 0.0026(7) 0.0070(8) 0.0019(7)
C8 0.0273(8) 0.0298(8) 0.0243(8) -0.0004(6) 0.0077(6) -0.0004(6)
C9 0.0253(8) 0.0314(8) 0.0251(8) -0.0022(6) 0.0087(7) -0.0011(6)
C10 0.0264(8) 0.0296(8) 0.0270(8) -0.0009(6) 0.0088(7) 0.0022(6)
C11 0.0434(11) 0.0359(10) 0.0332(10) 0.0027(8) 0.0066(8) 0.0096(8)
C12 0.0435(12) 0.0552(13) 0.0572(14) 0.0255(11) 0.0254(11) 0.0178(10)
C13 0.0301(9) 0.0318(9) 0.0323(9) 0.0019(7) 0.0107(7) 0.0032(7)
C14 0.0276(8) 0.0284(8) 0.0258(8) -0.0016(6) 0.0073(7) -0.0005(6)
C15 0.0323(9) 0.0276(8) 0.0279(8) -0.0022(6) 0.0094(7) 0.0021(7)
C16 0.0447(12) 0.0362(10) 0.0402(11) 0.0039(8) 0.0202(9) -0.0002(8)
C17 0.0592(14) 0.0354(10) 0.0453(12) 0.0112(9) 0.0196(10) 0.0047(9)
C18 0.0459(12) 0.0358(10) 0.0459(12) 0.0075(9) 0.0108(9) 0.0099(9)
C19 0.0310(9) 0.0356(9) 0.0380(10) 0.0001(8) 0.0088(8) 0.0036(7)
C20 0.0275(8) 0.0267(8) 0.0293(8) 0.0001(6) 0.0080(7) -0.0011(6)
C21 0.0268(8) 0.0280(8) 0.0278(8) -0.0020(6) 0.0089(7) -0.0002(6)
C22 0.0268(8) 0.0279(8) 0.0259(8) -0.0021(6) 0.0101(7) 0.0005(6)
C23 0.0296(9) 0.0265(8) 0.0271(8) 0.0009(6) 0.0085(7) -0.0004(6)
C24 0.0315(9) 0.0333(9) 0.0302(9) 0.0055(7) 0.0074(7) -0.0049(7)
C25 0.0349(10) 0.0328(9) 0.0387(10) -0.0009(7) 0.0120(8) 0.0097(7)
C26 0.0418(11) 0.0475(12) 0.0355(10) -0.0073(8) 0.0170(8) 0.0103(9)
C27 0.0379(10) 0.0434(11) 0.0241(9) -0.0029(7) 0.0103(8) 0.0048(8)

loop_
_atom_type_symbol
_atom_type_description
_atom_type_scat_dispersion_real
_atom_type_scat_dispersion_imag
_atom_type_scat_source
C C 0.0033 0.0016 'International Tables Vol C Tables 4.2.6.8 and 6.1.1.4'
H H 0.0000 0.0000 'International Tables Vol C Tables 4.2.6.8 and 6.1.1.4'
N N 0.0061 0.0033 'International Tables Vol C Tables 4.2.6.8 and 6.1.1.4'
O O 0.0106 0.0060 'International Tables Vol C Tables 4.2.6.8 and 6.1.1.4'
Co Co 0.3494 0.9721 'International Tables Vol C Tables 4.2.6.8 and 6.1.1.4'

loop_
_geom_angle_atom_site_label_1
_geom_angle_atom_site_label_2
_geom_angle_atom_site_label_3
_geom_angle
_geom_angle_site_symmetry_1
_geom_angle_site_symmetry_3
O3 Co1 O1 122.52(6) 4_666 .
O3 Co1 N1 122.09(6) 4_666 .
O1 Co1 N1 102.01(6) . .
O3 Co1 N3 99.60(6) 4_666 .
O1 Co1 N3 107.99(6) . .
N1 Co1 N3 99.47(6) . .
C20 O1 Co1 120.80(12) . .
C24 O3 Co1 112.23(12) . 4_565
C10 N1 C8 106.17(14) . .
C10 N1 Co1 131.67(12) . .
C8 N1 Co1 122.04(11) . .
C10 N2 C9 107.68(14) . .
C10 N2 C3 127.07(15) . .
C9 N2 C3 124.01(14) . .
C13 N3 C14 106.05(15) . .
C13 N3 Co1 124.43(13) . .
C14 N3 Co1 128.97(12) . .
C13 N4 C15 107.37(14) . .
C13 N4 C1 127.19(16) . 3_755
C15 N4 C1 125.13(15) . 3_755
N4 C1 C2 113.30(15) 3_755 .
C1 C2 C3 111.91(15) . .
N2 C3 C2 109.33(15) . .
C5 C4 C9 116.35(18) . .
C4 C5 C6 121.44(18) . .
C7 C6 C5 121.99(19) . .
C6 C7 C8 117.32(18) . .
C7 C8 C9 120.26(16) . .
C7 C8 N1 130.87(16) . .
C9 C8 N1 108.87(15) . .
N2 C9 C4 131.77(17) . .
N2 C9 C8 105.59(14) . .
C4 C9 C8 122.63(17) . .
N1 C10 N2 111.69(15) . .
N1 C10 C11 124.60(16) . .
N2 C10 C11 123.71(16) . .
N3 C13 N4 112.02(16) . .
N3 C13 C12 124.17(17) . .
N4 C13 C12 123.81(17) . .
C19 C14 N3 130.44(17) . .
C19 C14 C15 120.64(17) . .
N3 C14 C15 108.82(15) . .
C16 C15 N4 132.12(17) . .
C16 C15 C14 122.12(17) . .
N4 C15 C14 105.73(15) . .
C17 C16 C15 116.53(19) . .
C16 C17 C18 122.05(19) . .
C19 C18 C17 121.13(19) . .
C18 C19 C14 117.48(18) . .
O2 C20 O1 124.72(17) . .
O2 C20 C21 119.87(16) . .
O1 C20 C21 115.40(15) . .
C22 C21 C27 119.12(17) . .
C22 C21 C20 121.29(15) . .
C27 C21 C20 119.56(16) . .
C21 C22 C23 120.92(16) . .
C22 C23 C25 118.99(16) . .
C22 C23 C24 120.55(16) . .
C25 C23 C24 120.32(16) . .
O4 C24 O3 123.85(18) . .
O4 C24 C23 120.53(18) . .
O3 C24 C23 115.59(16) . .
C26 C25 C23 120.38(17) . .
C25 C26 C27 120.30(17) . .
C26 C27 C21 120.28(18) . .

loop_
_geom_bond_atom_site_label_1
_geom_bond_atom_site_label_2
_geom_bond_distance
_geom_bond_site_symmetry_2
Co1 O3 1.9410(15) 4_666
Co1 O1 1.9552(14) .
Co1 N1 2.0294(15) .
Co1 N3 2.0616(15) .
O1 C20 1.283(2) .
O2 C20 1.224(2) .
O3 C24 1.282(2) .
O3 Co1 1.9410(15) 4_565
O4 C24 1.228(2) .
N1 C10 1.325(2) .
N1 C8 1.398(2) .
N2 C10 1.358(2) .
N2 C9 1.390(2) .
N2 C3 1.463(2) .
N3 C13 1.328(2) .
N3 C14 1.395(2) .
N4 C13 1.355(2) .
N4 C15 1.391(2) .
N4 C1 1.471(2) 3_755
C1 N4 1.471(2) 3_755
C1 C2 1.517(3) .
C2 C3 1.527(3) .
C4 C5 1.382(3) .
C4 C9 1.394(2) .
C5 C6 1.396(3) .
C6 C7 1.382(3) .
C7 C8 1.392(2) .
C8 C9 1.395(2) .
C10 C11 1.484(3) .
C12 C13 1.487(3) .
C14 C19 1.390(3) .
C14 C15 1.398(2) .
C15 C16 1.386(3) .
C16 C17 1.379(3) .
C17 C18 1.397(3) .
C18 C19 1.382(3) .
C20 C21 1.508(2) .
C21 C22 1.391(2) .
C21 C27 1.393(2) .
C22 C23 1.394(2) .
C23 C25 1.394(2) .
C23 C24 1.506(2) .
C25 C26 1.381(3) .
C26 C27 1.385(3) .
